data_4515906
loop_
_publ_author_name
'Hu, Xing-Mei'
'Luo, Da-Yun'
'Zi, Quan-Xing'
'Lin, Jun'
'Yan, Sheng-Jiao'

_publ_section_title
;
 Diastereoselective Synthesis of Morphan Derivatives by Michael and
 Hetero-Michael Addition of 1,1-Enediamines to Quinone Monoketals.
;
_journal_issue 1
_journal_name_full 'ACS omega'
_journal_page_first 8
_journal_page_last 21
_journal_paper_doi 10.1021/acsomega.7b01493
_journal_volume 3
_journal_year 2018
_chemical_formula_sum 'C18 H22 Cl N3 O5'
_chemical_formula_weight 395.83
_space_group_crystal_system monoclinic
_space_group_IT_number 14
_space_group_name_Hall '-P 2yn'
_space_group_name_H-M_alt 'P 1 21/n 1'
_atom_sites_solution_hydrogens geom
_audit_creation_method SHELXL-2014
_cell_angle_alpha 90
_cell_angle_beta 105.509(3)
_cell_angle_gamma 90
_cell_formula_units_Z 4
_cell_length_a 7.372(2)
_cell_length_b 19.312(6)
_cell_length_c 13.785(4)
_cell_measurement_reflns_used 1365
_cell_measurement_temperature 293(2)
_cell_measurement_theta_max 19.3426
_cell_measurement_theta_min 2.6078
_cell_volume 1891.1(10)
_computing_cell_refinement 'Bruker SMART'
_computing_data_collection 'Bruker SMART'
_computing_data_reduction 'Bruker SAINT'
_computing_molecular_graphics 'SHELXL-2014 (Sheldrick, 2014)'
_computing_publication_material 'SHELXL-2014 (Sheldrick, 2014)'
_computing_structure_refinement 'SHELXL-2014 (Sheldrick, 2014)'
_computing_structure_solution 'SHELXL-2014 (Sheldrick, 2014)'
_diffrn_ambient_temperature 293(2)
_diffrn_measured_fraction_theta_full 0.927
_diffrn_measured_fraction_theta_max 0.935
_diffrn_measurement_device_type 'CCD area detector'
_diffrn_measurement_method 'phi and omega scans'
_diffrn_radiation_type MoK\a
_diffrn_radiation_wavelength 0.71073
_diffrn_reflns_av_R_equivalents 0.0673
_diffrn_reflns_av_unetI/netI 0.1062
_diffrn_reflns_Laue_measured_fraction_full 0.927
_diffrn_reflns_Laue_measured_fraction_max 0.935
_diffrn_reflns_limit_h_max 8
_diffrn_reflns_limit_h_min -8
_diffrn_reflns_limit_k_max 23
_diffrn_reflns_limit_k_min -23
_diffrn_reflns_limit_l_max 16
_diffrn_reflns_limit_l_min -9
_diffrn_reflns_number 9843
_diffrn_reflns_point_group_measured_fraction_full 0.927
_diffrn_reflns_point_group_measured_fraction_max 0.935
_diffrn_reflns_theta_full 25.242
_diffrn_reflns_theta_max 25.143
_diffrn_reflns_theta_min 1.861
_diffrn_source 'fine-focus sealed tube'
_exptl_absorpt_coefficient_mu 0.237
_exptl_absorpt_correction_type multi-scan
_exptl_absorpt_process_details sadabs
_exptl_crystal_colour colourless
_exptl_crystal_density_diffrn 1.390
_exptl_crystal_description block
_exptl_crystal_F_000 832
_exptl_crystal_size_max 0.400
_exptl_crystal_size_mid 0.130
_exptl_crystal_size_min 0.120
_exptl_transmission_factor_max 0.972
_exptl_transmission_factor_min 0.964
_refine_diff_density_max 0.486
_refine_diff_density_min -0.418
_refine_diff_density_rms 0.118
_refine_ls_extinction_coef 0.039(11)
_refine_ls_extinction_expression Fc^*^=kFc[1+0.001xFc^2^\l^3^/sin(2\q)]^-1/4^
_refine_ls_extinction_method SHELXL
_refine_ls_goodness_of_fit_ref 1.032
_refine_ls_hydrogen_treatment constr
_refine_ls_matrix_type full
_refine_ls_number_parameters 247
_refine_ls_number_reflns 3170
_refine_ls_number_restraints 0
_refine_ls_restrained_S_all 1.032
_refine_ls_R_factor_all 0.1879
_refine_ls_R_factor_gt 0.1322
_refine_ls_shift/su_max 0.000
_refine_ls_shift/su_mean 0.000
_refine_ls_structure_factor_coef Fsqd
_refine_ls_weighting_details 'w=1/[\s^2^(Fo^2^)+(0.3000P)^2^] where P=(Fo^2^+2Fc^2^)/3'
_refine_ls_weighting_scheme calc
_refine_ls_wR_factor_gt 0.4035
_refine_ls_wR_factor_ref 0.4392
_reflns_Friedel_coverage 0.000
_reflns_number_gt 1642
_reflns_number_total 3170
_reflns_threshold_expression 'I > 2\s(I)'
_cod_data_source_file ao7b01493_si_003.cif
_cod_data_source_block a
_cod_original_cell_volume 1891.2(10)
_cod_original_sg_symbol_H-M 'P 21/n'
_cod_database_code 4515906
_shelx_space_group_comment
;
The symmetry employed for this shelxl refinement is uniquely defined
by the following loop, which should always be used as a source of
symmetry information in preference to the above space-group names.
They are only intended as comments.
;
_shelx_estimated_absorpt_t_min 0.911
_shelx_estimated_absorpt_t_max 0.972
_shelxl_version_number 2014-3

loop_
_space_group_symop_operation_xyz
'x, y, z'
'-x+1/2, y+1/2, -z+1/2'
'-x, -y, -z'
'x-1/2, -y-1/2, z-1/2'

loop_
_atom_site_label
_atom_site_type_symbol
_atom_site_fract_x
_atom_site_fract_y
_atom_site_fract_z
_atom_site_U_iso_or_equiv
_atom_site_adp_type
_atom_site_occupancy
_atom_site_site_symmetry_order
_atom_site_calc_flag
_atom_site_refinement_flags_posn
_atom_site_refinement_flags_adp
Cl1 Cl 1.2872(3) 0.20497(17) 0.5969(2) 0.0954(12) Uani 1 1 d . .
N3 N 0.3123(8) 0.4150(3) 0.5808(5) 0.0481(17) Uani 1 1 d . .
N1 N 0.8157(8) 0.4166(3) 0.6268(5) 0.0427(15) Uani 1 1 d . .
H1 H 0.8997 0.4174 0.5939 0.051 Uiso 1 1 calc R U
N2 N 0.5913(9) 0.4197(3) 0.4729(5) 0.0480(17) Uani 1 1 d . .
H2 H 0.4743 0.4240 0.4414 0.058 Uiso 1 1 calc R U
C9 C 0.6358(9) 0.4178(3) 0.5745(5) 0.0372(16) Uani 1 1 d . .
O1 O 0.2455(7) 0.4168(3) 0.4846(4) 0.0583(16) Uani 1 1 d . .
O2 O 0.1920(8) 0.4112(3) 0.6339(4) 0.0609(17) Uani 1 1 d . .
C15 C 0.8797(10) 0.4141(4) 0.7371(5) 0.0422(18) Uani 1 1 d . .
H15 H 1.0035 0.4363 0.7582 0.051 Uiso 1 1 calc R U
C10 C 0.4962(10) 0.4176(3) 0.6291(6) 0.0443(18) Uani 1 1 d . .
C11 C 0.5496(10) 0.4203(3) 0.7407(5) 0.0419(17) Uani 1 1 d . .
H11 H 0.4559 0.4482 0.7617 0.050 Uiso 1 1 calc R U
O5 O 0.7140(7) 0.5241(3) 0.7425(4) 0.0509(15) Uani 1 1 d . .
C16 C 0.7438(10) 0.4562(4) 0.7787(6) 0.0446(18) Uani 1 1 d . .
C14 C 0.9001(12) 0.3402(4) 0.7777(7) 0.057(2) Uani 1 1 d . .
H14A H 0.9607 0.3127 0.7365 0.068 Uiso 1 1 calc R U
H14B H 0.9837 0.3411 0.8453 0.068 Uiso 1 1 calc R U
O4 O 0.8214(8) 0.4530(3) 0.8841(4) 0.0549(15) Uani 1 1 d . .
C12 C 0.5588(13) 0.3477(4) 0.7912(7) 0.058(2) Uani 1 1 d . .
H12A H 0.5671 0.3539 0.8621 0.070 Uiso 1 1 calc R U
H12B H 0.4429 0.3229 0.7611 0.070 Uiso 1 1 calc R U
O3 O 0.7166(11) 0.2426(3) 0.7867(6) 0.082(2) Uani 1 1 d . .
C6 C 0.9222(12) 0.1849(4) 0.5901(6) 0.057(2) Uani 1 1 d . .
H6 H 0.9646 0.1505 0.6380 0.068 Uiso 1 1 calc R U
C3 C 0.7961(11) 0.2877(4) 0.4460(6) 0.0473(19) Uani 1 1 d . .
C1 C 1.0459(11) 0.2228(4) 0.5517(7) 0.054(2) Uani 1 1 d . .
C8 C 0.7254(11) 0.4150(4) 0.4124(6) 0.0479(19) Uani 1 1 d . .
H8A H 0.8501 0.4264 0.4539 0.058 Uiso 1 1 calc R U
H8B H 0.6921 0.4485 0.3582 0.058 Uiso 1 1 calc R U
C13 C 0.7219(12) 0.3043(4) 0.7815(6) 0.055(2) Uani 1 1 d . .
C2 C 0.9873(12) 0.2730(4) 0.4823(7) 0.058(2) Uani 1 1 d . .
H2A H 1.0748 0.2978 0.4586 0.070 Uiso 1 1 calc R U
C5 C 0.7331(14) 0.2001(5) 0.5547(8) 0.068(3) Uani 1 1 d . .
H5 H 0.6469 0.1746 0.5784 0.082 Uiso 1 1 calc R U
C4 C 0.6688(11) 0.2511(4) 0.4862(6) 0.051(2) Uani 1 1 d . .
H4 H 0.5411 0.2616 0.4662 0.061 Uiso 1 1 calc R U
C7 C 0.7293(13) 0.3424(4) 0.3676(6) 0.058(2) Uani 1 1 d . .
H7A H 0.6037 0.3306 0.3276 0.070 Uiso 1 1 calc R U
H7B H 0.8114 0.3430 0.3231 0.070 Uiso 1 1 calc R U
C17 C 0.8767(14) 0.5661(4) 0.7533(7) 0.064(2) Uani 1 1 d . .
H17A H 0.8393 0.6117 0.7279 0.096 Uiso 1 1 calc R U
H17B H 0.9565 0.5460 0.7161 0.096 Uiso 1 1 calc R U
H17C H 0.9439 0.5691 0.8232 0.096 Uiso 1 1 calc R U
C18 C 0.7095(16) 0.4862(5) 0.9438(7) 0.075(3) Uani 1 1 d . .
H18A H 0.6688 0.5309 0.9160 0.113 Uiso 1 1 calc R U
H18B H 0.7845 0.4914 1.0120 0.113 Uiso 1 1 calc R U
H18C H 0.6015 0.4581 0.9427 0.113 Uiso 1 1 calc R U

loop_
_atom_site_aniso_label
_atom_site_aniso_U_11
_atom_site_aniso_U_22
_atom_site_aniso_U_33
_atom_site_aniso_U_23
_atom_site_aniso_U_13
_atom_site_aniso_U_12
Cl1 0.0516(14) 0.122(2) 0.111(3) 0.0261(18) 0.0196(14) 0.0196(13)
N3 0.034(3) 0.051(4) 0.061(5) 0.004(3) 0.014(3) -0.004(3)
N1 0.036(3) 0.056(4) 0.042(4) 0.002(3) 0.021(3) 0.004(3)
N2 0.045(3) 0.052(4) 0.047(4) -0.002(3) 0.011(3) 0.001(3)
C9 0.042(4) 0.035(4) 0.036(4) -0.001(3) 0.012(3) 0.008(3)
O1 0.040(3) 0.083(4) 0.047(4) 0.003(3) 0.003(2) -0.003(3)
O2 0.040(3) 0.083(4) 0.067(4) 0.008(3) 0.027(3) -0.001(3)
C15 0.032(3) 0.053(4) 0.041(4) 0.006(3) 0.009(3) 0.001(3)
C10 0.038(4) 0.039(4) 0.056(5) 0.003(3) 0.012(3) 0.001(3)
C11 0.044(4) 0.043(4) 0.042(4) 0.004(3) 0.017(3) -0.001(3)
O5 0.052(3) 0.041(3) 0.059(4) 0.001(2) 0.013(3) 0.004(2)
C16 0.045(4) 0.043(4) 0.045(5) 0.000(3) 0.010(3) -0.004(3)
C14 0.056(5) 0.058(5) 0.054(5) 0.008(4) 0.011(4) 0.015(4)
O4 0.065(3) 0.065(3) 0.034(3) -0.002(2) 0.012(3) 0.007(3)
C12 0.069(5) 0.051(4) 0.064(6) 0.017(4) 0.034(4) 0.004(4)
O3 0.108(5) 0.048(4) 0.094(5) 0.007(3) 0.032(4) -0.003(3)
C6 0.062(5) 0.059(5) 0.048(5) 0.003(4) 0.012(4) 0.000(4)
C3 0.058(4) 0.044(4) 0.041(4) -0.006(3) 0.017(3) 0.003(3)
C1 0.046(4) 0.060(5) 0.057(5) -0.005(4) 0.014(4) 0.008(4)
C8 0.050(4) 0.047(4) 0.047(5) 0.003(3) 0.015(3) 0.006(3)
C13 0.066(5) 0.045(5) 0.048(5) 0.000(3) 0.006(4) 0.005(4)
C2 0.055(5) 0.060(5) 0.066(6) -0.011(4) 0.025(4) -0.010(4)
C5 0.072(6) 0.063(5) 0.079(7) 0.002(5) 0.034(5) -0.014(4)
C4 0.048(4) 0.053(5) 0.048(5) -0.008(4) 0.007(3) -0.002(3)
C7 0.067(5) 0.069(5) 0.043(5) -0.002(4) 0.021(4) 0.009(4)
C17 0.073(6) 0.051(5) 0.065(6) 0.003(4) 0.015(4) -0.009(4)
C18 0.103(8) 0.084(6) 0.045(5) -0.002(4) 0.032(5) 0.003(5)

loop_
_atom_type_symbol
_atom_type_description
_atom_type_scat_dispersion_real
_atom_type_scat_dispersion_imag
_atom_type_scat_source
C C 0.0033 0.0016 'International Tables Vol C Tables 4.2.6.8 and 6.1.1.4'
H H 0.0000 0.0000 'International Tables Vol C Tables 4.2.6.8 and 6.1.1.4'
Cl Cl 0.1484 0.1585 'International Tables Vol C Tables 4.2.6.8 and 6.1.1.4'
N N 0.0061 0.0033 'International Tables Vol C Tables 4.2.6.8 and 6.1.1.4'
O O 0.0106 0.0060 'International Tables Vol C Tables 4.2.6.8 and 6.1.1.4'

loop_
_geom_angle_atom_site_label_1
_geom_angle_atom_site_label_2
_geom_angle_atom_site_label_3
_geom_angle
O1 N3 O2 117.0(6)
O1 N3 C10 124.6(7)
O2 N3 C10 118.4(7)
C9 N1 C15 124.1(6)
C9 N1 H1 118.0
C15 N1 H1 118.0
C9 N2 C8 125.3(6)
C9 N2 H2 117.3
C8 N2 H2 117.3
N1 C9 N2 119.5(6)
N1 C9 C10 118.0(6)
N2 C9 C10 122.5(6)
N1 C15 C16 108.1(5)
N1 C15 C14 112.7(6)
C16 C15 C14 111.9(6)
N1 C15 H15 108.0
C16 C15 H15 108.0
C14 C15 H15 108.0
N3 C10 C9 120.9(7)
N3 C10 C11 117.9(7)
C9 C10 C11 121.1(6)
C10 C11 C16 109.3(6)
C10 C11 C12 113.6(6)
C16 C11 C12 109.0(6)
C10 C11 H11 108.3
C16 C11 H11 108.3
C12 C11 H11 108.3
C16 O5 C17 116.7(6)
O5 C16 O4 112.9(6)
O5 C16 C15 115.1(6)
O4 C16 C15 103.8(6)
O5 C16 C11 104.9(5)
O4 C16 C11 114.3(6)
C15 C16 C11 106.0(6)
C13 C14 C15 116.4(6)
C13 C14 H14A 108.2
C15 C14 H14A 108.2
C13 C14 H14B 108.2
C15 C14 H14B 108.2
H14A C14 H14B 107.3
C16 O4 C18 115.2(6)
C13 C12 C11 113.7(7)
C13 C12 H12A 108.8
C11 C12 H12A 108.8
C13 C12 H12B 108.8
C11 C12 H12B 108.8
H12A C12 H12B 107.7
C5 C6 C1 117.4(8)
C5 C6 H6 121.3
C1 C6 H6 121.3
C2 C3 C4 118.4(7)
C2 C3 C7 120.6(8)
C4 C3 C7 121.0(7)
C2 C1 C6 122.2(8)
C2 C1 Cl1 119.6(7)
C6 C1 Cl1 118.1(7)
N2 C8 C7 112.1(6)
N2 C8 H8A 109.2
C7 C8 H8A 109.2
N2 C8 H8B 109.2
C7 C8 H8B 109.2
H8A C8 H8B 107.9
O3 C13 C14 120.4(8)
O3 C13 C12 120.7(8)
C14 C13 C12 118.4(7)
C1 C2 C3 120.2(8)
C1 C2 H2A 119.9
C3 C2 H2A 119.9
C4 C5 C6 122.1(8)
C4 C5 H5 118.9
C6 C5 H5 118.9
C5 C4 C3 119.6(8)
C5 C4 H4 120.2
C3 C4 H4 120.2
C3 C7 C8 113.1(6)
C3 C7 H7A 109.0
C8 C7 H7A 109.0
C3 C7 H7B 109.0
C8 C7 H7B 109.0
H7A C7 H7B 107.8
O5 C17 H17A 109.5
O5 C17 H17B 109.5
H17A C17 H17B 109.5
O5 C17 H17C 109.5
H17A C17 H17C 109.5
H17B C17 H17C 109.5
O4 C18 H18A 109.5
O4 C18 H18B 109.5
H18A C18 H18B 109.5
O4 C18 H18C 109.5
H18A C18 H18C 109.5
H18B C18 H18C 109.5

loop_
_geom_bond_atom_site_label_1
_geom_bond_atom_site_label_2
_geom_bond_distance
Cl1 C1 1.754(8)
N3 O1 1.286(8)
N3 O2 1.293(8)
N3 C10 1.342(9)
N1 C9 1.329(9)
N1 C15 1.467(9)
N1 H1 0.8600
N2 C9 1.351(9)
N2 C8 1.457(10)
N2 H2 0.8600
C9 C10 1.428(11)
C15 C16 1.518(10)
C15 C14 1.525(10)
C15 H15 0.9800
C10 C11 1.483(10)
C11 C16 1.551(10)
C11 C12 1.559(10)
C11 H11 0.9800
O5 C16 1.399(9)
O5 C17 1.422(10)
C16 O4 1.414(9)
C14 C13 1.498(12)
C14 H14A 0.9700
C14 H14B 0.9700
O4 C18 1.460(11)
C12 C13 1.500(12)
C12 H12A 0.9700
C12 H12B 0.9700
O3 C13 1.195(9)
C6 C5 1.379(13)
C6 C1 1.380(13)
C6 H6 0.9300
C3 C2 1.393(12)
C3 C4 1.403(12)
C3 C7 1.497(11)
C1 C2 1.350(13)
C8 C7 1.535(11)
C8 H8A 0.9700
C8 H8B 0.9700
C2 H2A 0.9300
C5 C4 1.358(12)
C5 H5 0.9300
C4 H4 0.9300
C7 H7A 0.9700
C7 H7B 0.9700
C17 H17A 0.9600
C17 H17B 0.9600
C17 H17C 0.9600
C18 H18A 0.9600
C18 H18B 0.9600
C18 H18C 0.9600

loop_
_geom_hbond_atom_site_label_D
_geom_hbond_atom_site_label_H
_geom_hbond_atom_site_label_A
_geom_hbond_distance_DH
_geom_hbond_distance_HA
_geom_hbond_distance_DA
_geom_hbond_angle_DHA
_geom_hbond_site_symmetry_A
C17 H17A O3 0.96 2.56 3.491(10) 163.4 2_656
C2 H2A O1 0.93 2.60 3.362(10) 139.7 1_655
C15 H15 O2 0.98 2.53 3.013(9) 110.6 1_655
N2 H2 O1 0.86 1.94 2.597(8) 132.5 .
N1 H1 O2 0.86 2.08 2.752(8) 134.5 1_655
C17 H17A O3 0.96 2.56 3.491(10) 163.4 2_656
C2 H2A O1 0.93 2.60 3.362(10) 139.7 1_655
C15 H15 O2 0.98 2.53 3.013(9) 110.6 1_655
N2 H2 O1 0.86 1.94 2.597(8) 132.5 .
N1 H1 O2 0.86 2.08 2.752(8) 134.5 1_655
C17 H17A O3 0.96 2.56 3.491(10) 163.4 2_656
C2 H2A O1 0.93 2.60 3.362(10) 139.7 1_655
C15 H15 O2 0.98 2.53 3.013(9) 110.6 1_655
N2 H2 O1 0.86 1.94 2.597(8) 132.5 .
N1 H1 O2 0.86 2.08 2.752(8) 134.5 1_655
N1 H1 O2 0.86 2.08 2.752(8) 134.5 1_655
N2 H2 O1 0.86 1.94 2.597(8) 132.5 .
C15 H15 O2 0.98 2.53 3.013(9) 110.6 1_655
C2 H2A O1 0.93 2.60 3.362(10) 139.7 1_655
C17 H17A O3 0.96 2.56 3.491(10) 163.4 2_656
N1 H1 O2 0.86 2.08 2.752(8) 134.5 1_655
N2 H2 O1 0.86 1.94 2.597(8) 132.5 .
C15 H15 O2 0.98 2.53 3.013(9) 110.6 1_655
C2 H2A O1 0.93 2.60 3.362(10) 139.7 1_655
C17 H17A O3 0.96 2.56 3.491(10) 163.4 2_656
N1 H1 O2 0.86 2.08 2.752(8) 134.5 1_655
N2 H2 O1 0.86 1.94 2.597(8) 132.5 .
C15 H15 O2 0.98 2.53 3.013(9) 110.6 1_655
C2 H2A O1 0.93 2.60 3.362(10) 139.7 1_655
C17 H17A O3 0.96 2.56 3.491(10) 163.4 2_656
N1 H1 O2 0.86 2.08 2.752(8) 134.5 1_655
N2 H2 O1 0.86 1.94 2.597(8) 132.5 .
C15 H15 O2 0.98 2.53 3.013(9) 110.6 1_655
C2 H2A O1 0.93 2.60 3.362(10) 139.7 1_655
C17 H17A O3 0.96 2.56 3.491(10) 163.4 2_656

loop_
_geom_torsion_atom_site_label_1
_geom_torsion_atom_site_label_2
_geom_torsion_atom_site_label_3
_geom_torsion_atom_site_label_4
_geom_torsion
C15 N1 C9 N2 -179.6(6)
C15 N1 C9 C10 0.9(10)
C8 N2 C9 N1 5.2(10)
C8 N2 C9 C10 -175.3(6)
C9 N1 C15 C16 -35.3(9)
C9 N1 C15 C14 88.9(8)
O1 N3 C10 C9 -4.4(11)
O2 N3 C10 C9 176.3(6)
O1 N3 C10 C11 175.6(6)
O2 N3 C10 C11 -3.7(10)
N1 C9 C10 N3 -176.4(6)
N2 C9 C10 N3 4.1(10)
N1 C9 C10 C11 3.6(10)
N2 C9 C10 C11 -175.9(6)
N3 C10 C11 C16 -153.8(6)
C9 C10 C11 C16 26.2(8)
N3 C10 C11 C12 84.2(8)
C9 C10 C11 C12 -95.8(8)
C17 O5 C16 O4 64.4(9)
C17 O5 C16 C15 -54.6(9)
C17 O5 C16 C11 -170.6(7)
N1 C15 C16 O5 -53.7(8)
C14 C15 C16 O5 -178.3(6)
N1 C15 C16 O4 -177.6(5)
C14 C15 C16 O4 57.8(7)
N1 C15 C16 C11 61.7(7)
C14 C15 C16 C11 -62.9(7)
C10 C11 C16 O5 64.3(7)
C12 C11 C16 O5 -170.9(6)
C10 C11 C16 O4 -171.5(6)
C12 C11 C16 O4 -46.8(8)
C10 C11 C16 C15 -57.9(7)
C12 C11 C16 C15 66.9(8)
N1 C15 C14 C13 -78.7(9)
C16 C15 C14 C13 43.4(10)
O5 C16 O4 C18 58.6(9)
C15 C16 O4 C18 -176.1(7)
C11 C16 O4 C18 -61.2(8)
C10 C11 C12 C13 70.8(9)
C16 C11 C12 C13 -51.4(9)
C5 C6 C1 C2 0.1(13)
C5 C6 C1 Cl1 179.3(7)
C9 N2 C8 C7 101.4(8)
C15 C14 C13 O3 160.4(8)
C15 C14 C13 C12 -26.8(11)
C11 C12 C13 O3 -156.1(8)
C11 C12 C13 C14 31.2(11)
C6 C1 C2 C3 -0.7(14)
Cl1 C1 C2 C3 -179.8(6)
C4 C3 C2 C1 2.4(12)
C7 C3 C2 C1 -178.9(8)
C1 C6 C5 C4 -1.3(13)
C6 C5 C4 C3 3.1(13)
C2 C3 C4 C5 -3.6(12)
C7 C3 C4 C5 177.7(7)
C2 C3 C7 C8 -87.8(9)
C4 C3 C7 C8 90.9(9)
N2 C8 C7 C3 -64.0(9)
